data_2008889
loop_
_publ_author_name
'Mah\'ia, Jos\'e'
'Maestro, Miguel A.'
'V\'azquez, Miguel'
'Bermejo, Manuel R.'
'Sanmart\'in, Jes\'us'
'Maneiro, Marcelino'

_publ_section_title
;
 <i>N</i>,<i>N</i>'-Bis(2-tosylaminobenzylidene)-1,3-propanediamine
;
_journal_issue 9
_journal_name_full 'Acta Crystallographica Section C'
_journal_page_first 1545
_journal_page_last 1547
_journal_paper_doi 10.1107/S010827019900685X
_journal_volume 55
_journal_year 1999
_chemical_formula_moiety 'C31 H32 N4 O4 S2'
_chemical_formula_structural 'C31 H32 N4 O4 S2'
_chemical_formula_sum 'C31 H32 N4 O4 S2'
_chemical_formula_weight 588.73
_chemical_name_systematic
;
N,N'--bis--(2--tosylaminobenzylidene)--1,3--propanediamine
;
_space_group_IT_number 2
_symmetry_cell_setting triclinic
_symmetry_space_group_name_Hall '-P 1'
_symmetry_space_group_name_H-M 'P -1'
_audit_creation_method SHELXTL
_cell_angle_alpha 103.1120(10)
_cell_angle_beta 102.2960(10)
_cell_angle_gamma 93.03
_cell_formula_units_Z 2
_cell_length_a 8.866
_cell_length_b 12.9431(2)
_cell_length_c 13.9107(2)
_cell_measurement_reflns_used 57
_cell_measurement_temperature 298(2)
_cell_measurement_theta_max 26
_cell_measurement_theta_min 3
_cell_volume 1510.41(3)
_computing_cell_refinement SMART
_computing_data_collection 'SMART (Siemens, 1995)'
_computing_data_reduction 'SAINT (Siemens, 1995)'
_computing_molecular_graphics 'SHELXTL (Sheldrick, 1997)'
_computing_publication_material SHELXL-93
_computing_structure_refinement SHELXL-93
_computing_structure_solution 'SHELXL-93 (Sheldrick, 1993)'
_diffrn_ambient_temperature 298(2)
_diffrn_measurement_device 'Siemens CCD'
_diffrn_measurement_method '\w scans'
_diffrn_radiation_monochromator graphite
_diffrn_radiation_source 'fine-focus sealed tube'
_diffrn_radiation_type MoK\a
_diffrn_radiation_wavelength 0.71073
_diffrn_reflns_av_R_equivalents 0.0166
_diffrn_reflns_av_sigmaI/netI 0.0292
_diffrn_reflns_limit_h_max 11
_diffrn_reflns_limit_h_min -11
_diffrn_reflns_limit_k_max 17
_diffrn_reflns_limit_k_min -17
_diffrn_reflns_limit_l_max 18
_diffrn_reflns_limit_l_min -18
_diffrn_reflns_number 13518
_diffrn_reflns_theta_max 28.29
_diffrn_reflns_theta_min 1.54
_diffrn_standards_decay_% '< 1'
_diffrn_standards_interval_count 'After each set of frames'
_diffrn_standards_number '50 first frames'
_exptl_absorpt_coefficient_mu 0.218
_exptl_absorpt_correction_T_max 1.000000
_exptl_absorpt_correction_T_min 0.811011
_exptl_absorpt_correction_type 'empirical (SADABS; Sheldrick, 1996)'
_exptl_crystal_colour Yellow
_exptl_crystal_density_diffrn 1.295
_exptl_crystal_density_method 'not measured'
_exptl_crystal_description Plate
_exptl_crystal_F_000 620
_exptl_crystal_size_max 0.55
_exptl_crystal_size_mid 0.15
_exptl_crystal_size_min 0.05
_refine_diff_density_max 0.368
_refine_diff_density_min -0.249
_refine_ls_extinction_method none
_refine_ls_goodness_of_fit_all 1.017
_refine_ls_goodness_of_fit_obs 1.088
_refine_ls_hydrogen_treatment constr
_refine_ls_matrix_type full
_refine_ls_number_parameters 372
_refine_ls_number_reflns 7404
_refine_ls_number_restraints 0
_refine_ls_restrained_S_all 1.017
_refine_ls_restrained_S_obs 1.088
_refine_ls_R_factor_all 0.0756
_refine_ls_R_factor_obs 0.0493
_refine_ls_shift/esd_max 0.001
_refine_ls_shift/esd_mean 0.000
_refine_ls_structure_factor_coef Fsqd
_refine_ls_weighting_details 'w = 1/[\s^2^(Fo^2^)+(0.0756P)^2^+0.2690P] where P=(Fo^2^+2Fc^2^)/3'
_refine_ls_weighting_scheme calc
_refine_ls_wR_factor_all 0.1535
_refine_ls_wR_factor_obs 0.1341
_reflns_number_observed 5027
_reflns_number_total 7404
_reflns_observed_criterion >2sigma(I)
_cod_data_source_file fg1538.cif
_cod_data_source_block pts
_cod_depositor_comments
;
The following automatic conversions were performed:
'_symmetry_cell_setting' value 'Triclinic' changed to 'triclinic'
according to '/home/saulius/struct/CIF-dictionaries/cif_core.dic'
dictionary named 'cif_core.dic' version 2.4.1 from 2010-06-29.

Automatic conversion script
Id: cif_fix_enum 1527 2010-12-29 10:47:43Z saulius 

The following automatic conversions were performed:

'_symmetry_cell_setting' value 'Triclinic' changed to 'triclinic'
according to /home/saulius/struct/CIF-dictionaries/cif_core.dic
dictionary named 'cif_core.dic' version 2.4.1 from 2010-06-29.

Automatic conversion script
Id: cif_fix_values 1715 2011-07-08 13:25:40Z adriana 

The following automatic conversions were performed:

'_refine_ls_weighting_scheme' value 'calc w =
1/[\s^2^(Fo^2^)+(0.0756P)^2^+0.2690P] where P=(Fo^2^+2Fc^2^)/3' was
changed to 'calc'. New tag '_refine_ls_weighting_details' was
created. The value of the new tag was set to 'w =
1/[\s^2^(Fo^2^)+(0.0756P)^2^+0.2690P] where P=(Fo^2^+2Fc^2^)/3'.

Automatic conversion script
Id: cif_fix_values 3143 2015-03-26 13:38:13Z robertas 
;
_cod_original_cell_volume 1510.35(3)
_cod_original_sg_symbol_H-M P-1
_cod_database_code 2008889

loop_
_symmetry_equiv_pos_as_xyz
'x, y, z'
'-x, -y, -z'

loop_
_atom_site_aniso_label
_atom_site_aniso_U_11
_atom_site_aniso_U_22
_atom_site_aniso_U_33
_atom_site_aniso_U_12
_atom_site_aniso_U_13
_atom_site_aniso_U_23
S1 0.0497(3) 0.0615(3) 0.0706(3) 0.0010(2) 0.0200(2) 0.0129(2)
S2 0.0737(4) 0.0578(3) 0.0798(4) 0.0070(2) 0.0269(3) 0.0251(3)
O1 0.0655(9) 0.0649(9) 0.0940(11) -0.0100(7) 0.0226(8) 0.0170(8)
O2 0.0644(9) 0.0826(10) 0.0861(10) 0.0122(7) 0.0361(8) 0.0143(8)
O3 0.0907(12) 0.0522(8) 0.1078(12) 0.0007(8) 0.0244(10) 0.0202(8)
O4 0.0872(11) 0.0902(12) 0.1046(12) 0.0183(9) 0.0470(10) 0.0430(10)
N1 0.0553(9) 0.0706(11) 0.0600(9) 0.0065(8) 0.0136(7) 0.0080(8)
N2 0.0838(14) 0.0758(13) 0.0683(11) -0.0075(11) 0.0085(10) 0.0172(9)
N3 0.0743(12) 0.0673(11) 0.0737(11) -0.0080(9) 0.0173(9) 0.0147(9)
N4 0.0833(12) 0.0590(10) 0.0640(10) 0.0091(9) 0.0142(9) 0.0160(8)
C1 0.114(2) 0.135(3) 0.087(2) -0.010(2) 0.018(2) 0.049(2)
C2 0.0604(13) 0.093(2) 0.0733(14) 0.0003(11) 0.0123(10) 0.0275(13)
C3 0.089(2) 0.0664(14) 0.091(2) -0.0047(12) 0.0244(14) 0.0227(12)
C4 0.085(2) 0.0611(12) 0.0733(14) -0.0024(11) 0.0250(12) 0.0073(10)
C5 0.0464(9) 0.0583(11) 0.0634(11) 0.0027(8) 0.0129(8) 0.0095(9)
C6 0.0585(12) 0.0586(11) 0.0680(12) 0.0031(9) 0.0063(9) 0.0068(9)
C7 0.0673(13) 0.088(2) 0.0609(12) 0.0073(12) 0.0074(10) 0.0080(11)
C8 0.0565(11) 0.0651(12) 0.0625(11) 0.0093(9) 0.0183(9) 0.0249(9)
C9 0.0703(14) 0.0719(14) 0.0846(15) 0.0132(11) 0.0210(12) 0.0147(12)
C10 0.101(2) 0.083(2) 0.107(2) 0.033(2) 0.042(2) 0.0232(15)
C11 0.082(2) 0.114(2) 0.126(2) 0.043(2) 0.050(2) 0.053(2)
C12 0.0577(13) 0.107(2) 0.116(2) 0.0162(13) 0.0254(13) 0.053(2)
C13 0.0570(11) 0.0740(13) 0.0781(13) 0.0050(10) 0.0146(10) 0.0336(11)
C14 0.0652(14) 0.086(2) 0.081(2) -0.0067(12) 0.0001(12) 0.0324(13)
C15 0.107(2) 0.089(2) 0.0625(13) -0.0126(15) 0.0019(13) 0.0161(12)
C16 0.102(2) 0.086(2) 0.0713(14) 0.0035(14) 0.0189(13) 0.0213(13)
C17 0.104(2) 0.076(2) 0.099(2) -0.0085(14) 0.043(2) 0.0166(14)
C18 0.0757(15) 0.0719(15) 0.0803(15) -0.0071(11) 0.0161(12) 0.0269(12)
C19 0.0583(12) 0.0620(12) 0.0764(13) -0.0025(9) 0.0046(10) 0.0206(10)
C20 0.081(2) 0.0680(14) 0.097(2) 0.0037(12) 0.0099(14) 0.0324(13)
C21 0.096(2) 0.0647(15) 0.120(2) 0.0188(13) 0.019(2) 0.028(2)
C22 0.111(2) 0.077(2) 0.106(2) 0.032(2) 0.031(2) 0.016(2)
C23 0.100(2) 0.077(2) 0.086(2) 0.0258(14) 0.0282(14) 0.0249(13)
C24 0.0585(11) 0.0584(11) 0.0706(12) 0.0043(9) 0.0052(9) 0.0158(10)
C25 0.0751(13) 0.0539(10) 0.0581(10) 0.0112(9) 0.0232(10) 0.0206(9)
C26 0.092(2) 0.0640(13) 0.0642(12) 0.0234(12) 0.0310(12) 0.0168(10)
C27 0.104(2) 0.0636(13) 0.0546(11) 0.0095(12) 0.0171(12) 0.0084(10)
C28 0.085(2) 0.0709(13) 0.0591(12) 0.0042(11) 0.0171(11) 0.0195(10)
C29 0.078(2) 0.078(2) 0.0766(14) 0.0142(12) 0.0258(12) 0.0098(12)
C30 0.083(2) 0.0614(12) 0.0692(13) 0.0102(11) 0.0246(11) 0.0038(10)
C31 0.093(2) 0.112(2) 0.089(2) -0.012(2) 0.009(2) 0.015(2)

loop_
_atom_site_label
_atom_site_fract_x
_atom_site_fract_y
_atom_site_fract_z
_atom_site_U_iso_or_equiv
_atom_site_thermal_displace_type
_atom_site_calc_flag
_atom_site_refinement_flags
_atom_site_occupancy
_atom_site_disorder_group
_atom_site_type_symbol
S1 -0.00670(6) 0.74137(4) 0.04085(4) 0.0604(2) Uani d . 1 . S
S2 -0.36671(7) 0.31826(4) -0.58808(4) 0.0677(2) Uani d . 1 . S
O1 0.0555(2) 0.85086(12) 0.07630(13) 0.0752(4) Uani d . 1 . O
O2 0.0712(2) 0.66828(13) -0.01995(12) 0.0757(4) Uani d . 1 . O
O3 -0.3663(2) 0.42698(12) -0.53628(14) 0.0835(5) Uani d . 1 . O
O4 -0.2683(2) 0.29132(14) -0.65705(14) 0.0867(5) Uani d . 1 . O
N1 -0.1815(2) 0.73153(14) -0.02819(13) 0.0633(4) Uani d . 1 . N
H1A -0.1999(2) 0.69088(14) -0.08849(13) 0.076 Uiso calc R 1 . H
N2 -0.3883(3) 0.5771(2) -0.15505(15) 0.0780(5) Uani d . 1 . N
N3 -0.4318(2) 0.2447(2) -0.33542(14) 0.0728(5) Uani d . 1 . N
N4 -0.3226(2) 0.25578(14) -0.49818(13) 0.0690(5) Uani d . 1 . N
H4A -0.3147(2) 0.29304(14) -0.43735(13) 0.083 Uiso calc R 1 . H
C1 -0.0623(4) 0.5713(3) 0.4036(2) 0.1104(10) Uani d . 1 . C
H1B -0.0413 0.6290 0.4634 0.166 Uiso calc R 1 . H
H1C 0.0121 0.5209 0.4118 0.166 Uiso calc R 1 . H
H1D -0.1649 0.5367 0.3932 0.166 Uiso calc R 1 . H
C2 -0.0508(3) 0.6144(2) 0.3130(2) 0.0750(6) Uani d . 1 . C
C3 -0.0680(3) 0.5461(2) 0.2180(2) 0.0813(7) Uani d . 1 . C
H3A -0.0880 0.4730 0.2099 0.098 Uiso calc R 1 . H
C4 -0.0560(3) 0.5850(2) 0.1353(2) 0.0739(6) Uani d . 1 . C
H4B -0.0691 0.5385 0.0718 0.089 Uiso calc R 1 . H
C5 -0.0245(2) 0.6936(2) 0.14690(15) 0.0570(4) Uani d . 1 . C
C6 -0.0073(2) 0.7629(2) 0.2404(2) 0.0646(5) Uani d . 1 . C
H6A 0.0134 0.8359 0.2484 0.077 Uiso calc R 1 . H
C7 -0.0213(3) 0.7226(2) 0.3223(2) 0.0750(6) Uani d . 1 . C
H7A -0.0105 0.7695 0.3854 0.090 Uiso calc R 1 . H
C8 -0.3060(2) 0.7832(2) 0.0013(2) 0.0590(5) Uani d . 1 . C
C9 -0.2857(3) 0.8798(2) 0.0722(2) 0.0757(6) Uani d . 1 . C
H9A -0.1860 0.9126 0.1035 0.091 Uiso calc R 1 . H
C10 -0.4127(4) 0.9282(2) 0.0971(2) 0.0935(8) Uani d . 1 . C
H10A -0.3976 0.9929 0.1453 0.112 Uiso calc R 1 . H
C11 -0.5610(3) 0.8809(3) 0.0507(3) 0.0983(9) Uani d . 1 . C
H11A -0.6462 0.9131 0.0677 0.118 Uiso calc R 1 . H
C12 -0.5819(3) 0.7863(2) -0.0203(2) 0.0885(8) Uani d . 1 . C
H12A -0.6824 0.7551 -0.0520 0.106 Uiso calc R 1 . H
C13 -0.4571(2) 0.7348(2) -0.0470(2) 0.0674(5) Uani d . 1 . C
C14 -0.4893(3) 0.6338(2) -0.1252(2) 0.0788(7) Uani d . 1 . C
H14A -0.5929 0.6094 -0.1555 0.095 Uiso calc R 1 . H
C15 -0.4431(4) 0.4760(2) -0.2312(2) 0.0902(8) Uani d . 1 . C
H15A -0.3799 0.4663 -0.2809 0.108 Uiso calc R 1 . H
H15B -0.5496 0.4777 -0.2662 0.108 Uiso calc R 1 . H
C16 -0.4338(4) 0.3856(2) -0.1814(2) 0.0863(7) Uani d . 1 . C
H16A -0.4838 0.4014 -0.1248 0.104 Uiso calc R 1 . H
H16B -0.3256 0.3787 -0.1544 0.104 Uiso calc R 1 . H
C17 -0.5096(4) 0.2806(2) -0.2527(2) 0.0917(8) Uani d . 1 . C
H17A -0.5090 0.2265 -0.2144 0.110 Uiso calc R 1 . H
H17B -0.6170 0.2881 -0.2813 0.110 Uiso calc R 1 . H
C18 -0.3942(3) 0.1500(2) -0.3507(2) 0.0755(6) Uani d . 1 . C
H18A -0.4120 0.1102 -0.3056 0.091 Uiso calc R 1 . H
C19 -0.3252(2) 0.0986(2) -0.4333(2) 0.0670(5) Uani d . 1 . C
C20 -0.2901(3) -0.0064(2) -0.4386(2) 0.0819(7) Uani d . 1 . C
H20A -0.3074 -0.0390 -0.3882 0.098 Uiso calc R 1 . H
C21 -0.2315(3) -0.0623(2) -0.5147(2) 0.0934(8) Uani d . 1 . C
H21A -0.2099 -0.1322 -0.5169 0.112 Uiso calc R 1 . H
C22 -0.2050(4) -0.0138(2) -0.5884(2) 0.0975(8) Uani d . 1 . C
H22A -0.1652 -0.0515 -0.6411 0.117 Uiso calc R 1 . H
C23 -0.2363(3) 0.0903(2) -0.5859(2) 0.0853(7) Uani d . 1 . C
H23A -0.2171 0.1217 -0.6366 0.102 Uiso calc R 1 . H
C24 -0.2959(2) 0.1480(2) -0.5083(2) 0.0640(5) Uani d . 1 . C
C25 -0.5577(3) 0.2675(2) -0.65312(15) 0.0598(5) Uani d . 1 . C
C26 -0.5867(3) 0.1800(2) -0.7361(2) 0.0705(6) Uani d . 1 . C
H26A -0.5049 0.1489 -0.7594 0.085 Uiso calc R 1 . H
C27 -0.7382(3) 0.1398(2) -0.7836(2) 0.0753(6) Uani d . 1 . C
H27A -0.7572 0.0804 -0.8384 0.090 Uiso calc R 1 . H
C28 -0.8622(3) 0.1850(2) -0.7522(2) 0.0710(6) Uani d . 1 . C
C29 -0.8309(3) 0.2729(2) -0.6702(2) 0.0776(6) Uani d . 1 . C
H29A -0.9131 0.3045 -0.6480 0.093 Uiso calc R 1 . H
C30 -0.6804(3) 0.3148(2) -0.6204(2) 0.0719(6) Uani d . 1 . C
H30A -0.6618 0.3740 -0.5655 0.086 Uiso calc R 1 . H
C31 -1.0269(3) 0.1396(3) -0.8056(2) 0.1021(9) Uani d . 1 . C
H31A -1.0310 0.1061 -0.8753 0.153 Uiso calc R 1 . H
H31B -1.0931 0.1961 -0.8024 0.153 Uiso calc R 1 . H
H31C -1.0615 0.0879 -0.7731 0.153 Uiso calc R 1 . H

loop_
_atom_type_symbol
_atom_type_description
_atom_type_scat_dispersion_real
_atom_type_scat_dispersion_imag
_atom_type_scat_source
C C 0.0033 0.0016 'International Tables Vol C Tables 4.2.6.8 and 6.1.1.4'
H H 0.0000 0.0000 'International Tables Vol C Tables 4.2.6.8 and 6.1.1.4'
N N 0.0061 0.0033 'International Tables Vol C Tables 4.2.6.8 and 6.1.1.4'
O O 0.0106 0.0060 'International Tables Vol C Tables 4.2.6.8 and 6.1.1.4'
S S 0.1246 0.1234 'International Tables Vol C Tables 4.2.6.8 and 6.1.1.4'

loop_
_geom_angle_atom_site_label_1
_geom_angle_atom_site_label_2
_geom_angle_atom_site_label_3
_geom_angle
_geom_angle_publ_flag
O1 S1 O2 119.22(9) no
O1 S1 N1 109.95(10) no
O2 S1 N1 104.47(9) no
O1 S1 C5 107.81(10) no
O2 S1 C5 108.70(10) no
N1 S1 C5 105.95(9) yes
O3 S2 O4 119.81(11) no
O3 S2 N4 104.76(10) no
O4 S2 N4 109.11(10) no
O3 S2 C25 108.63(10) no
O4 S2 C25 107.98(11) no
N4 S2 C25 105.70(9) yes
C8 N1 S1 126.15(14) no
C14 N2 C15 117.8(2) yes
C18 N3 C17 117.8(2) yes
C24 N4 S2 127.7(2) no
C7 C2 C3 118.1(2) no
C7 C2 C1 121.2(2) no
C3 C2 C1 120.8(2) no
C4 C3 C2 120.9(2) no
C3 C4 C5 119.9(2) no
C6 C5 C4 120.2(2) no
C6 C5 S1 120.7(2) no
C4 C5 S1 119.1(2) no
C5 C6 C7 119.1(2) no
C6 C7 C2 121.8(2) no
C9 C8 C13 119.4(2) no
C9 C8 N1 123.0(2) no
C13 C8 N1 117.5(2) no
C8 C9 C10 120.6(3) no
C11 C10 C9 120.3(3) no
C12 C11 C10 119.4(2) no
C11 C12 C13 122.0(3) no
C12 C13 C8 118.2(2) no
C12 C13 C14 118.7(2) no
C8 C13 C14 123.0(2) no
N2 C14 C13 125.7(2) no
N2 C15 C16 110.0(2) no
C15 C16 C17 113.0(2) no
N3 C17 C16 112.9(2) no
N3 C18 C19 125.3(2) no
C20 C19 C24 118.7(2) no
C20 C19 C18 117.8(2) no
C24 C19 C18 123.4(2) no
C21 C20 C19 122.2(3) no
C20 C21 C22 118.8(2) no
C21 C22 C23 121.2(3) no
C22 C23 C24 120.4(3) no
C23 C24 C19 118.7(2) no
C23 C24 N4 123.4(2) no
C19 C24 N4 117.9(2) no
C30 C25 C26 120.0(2) no
C30 C25 S2 119.4(2) no
C26 C25 S2 120.7(2) no
C27 C26 C25 119.3(2) no
C28 C27 C26 121.8(2) no
C27 C28 C29 118.0(2) no
C27 C28 C31 120.8(2) no
C29 C28 C31 121.2(2) no
C30 C29 C28 121.7(2) no
C29 C30 C25 119.2(2) no

loop_
_geom_bond_atom_site_label_1
_geom_bond_atom_site_label_2
_geom_bond_site_symmetry_2
_geom_bond_distance
_geom_bond_publ_flag
S1 O1 . 1.428(2) no
S1 O2 . 1.4292(15) no
S1 N1 . 1.622(2) no
S1 C5 . 1.757(2) no
S2 O3 . 1.427(2) no
S2 O4 . 1.428(2) no
S2 N4 . 1.629(2) no
S2 C25 . 1.755(2) no
N1 C8 . 1.407(3) no
N2 C14 . 1.266(3) yes
N2 C15 . 1.468(3) no
N3 C18 . 1.271(3) yes
N3 C17 . 1.465(3) no
N4 C24 . 1.407(3) no
C1 C2 . 1.508(3) no
C2 C7 . 1.382(3) no
C2 C3 . 1.386(3) no
C3 C4 . 1.377(3) no
C4 C5 . 1.384(3) no
C5 C6 . 1.375(3) no
C6 C7 . 1.381(3) no
C8 C9 . 1.381(3) no
C8 C13 . 1.406(3) no
C9 C10 . 1.386(3) no
C10 C11 . 1.376(4) no
C11 C12 . 1.364(4) no
C12 C13 . 1.395(3) no
C13 C14 . 1.469(3) no
C15 C16 . 1.487(4) no
C16 C17 . 1.514(3) no
C18 C19 . 1.460(3) no
C19 C20 . 1.399(3) no
C19 C24 . 1.403(3) no
C20 C21 . 1.357(4) no
C21 C22 . 1.371(4) no
C22 C23 . 1.384(4) no
C23 C24 . 1.386(3) no
C25 C30 . 1.386(3) no
C25 C26 . 1.389(3) no
C26 C27 . 1.380(3) no
C27 C28 . 1.378(3) no
C28 C29 . 1.384(3) no
C28 C31 . 1.510(4) no
C29 C30 . 1.383(3) no

loop_
_geom_torsion_atom_site_label_1
_geom_torsion_atom_site_label_2
_geom_torsion_atom_site_label_3
_geom_torsion_atom_site_label_4
_geom_torsion
_geom_torsion_publ_flag
O1 S1 N1 C8 -55.2(2) ?
O2 S1 N1 C8 175.8(2) ?
C5 S1 N1 C8 61.0(2) ?
O3 S2 N4 C24 -174.7(2) ?
O4 S2 N4 C24 -45.2(2) ?
C25 S2 N4 C24 70.7(2) ?
C7 C2 C3 C4 0.0(4) ?
C1 C2 C3 C4 -179.3(3) ?
C2 C3 C4 C5 0.8(4) ?
C3 C4 C5 C6 -1.0(3) ?
C3 C4 C5 S1 179.0(2) ?
O1 S1 C5 C6 11.3(2) ?
O2 S1 C5 C6 141.9(2) ?
N1 S1 C5 C6 -106.3(2) ?
O1 S1 C5 C4 -168.6(2) ?
O2 S1 C5 C4 -38.1(2) ?
N1 S1 C5 C4 73.7(2) ?
C4 C5 C6 C7 0.3(3) ?
S1 C5 C6 C7 -179.7(2) ?
C5 C6 C7 C2 0.5(3) ?
C3 C2 C7 C6 -0.7(4) ?
C1 C2 C7 C6 178.7(2) ?
S1 N1 C8 C9 28.1(3) ?
S1 N1 C8 C13 -154.0(2) ?
C13 C8 C9 C10 0.9(3) ?
N1 C8 C9 C10 178.8(2) ?
C8 C9 C10 C11 -0.5(4) ?
C9 C10 C11 C12 -0.4(4) ?
C10 C11 C12 C13 0.8(4) ?
C11 C12 C13 C8 -0.3(4) ?
C11 C12 C13 C14 -179.2(2) ?
C9 C8 C13 C12 -0.6(3) ?
N1 C8 C13 C12 -178.6(2) ?
C9 C8 C13 C14 178.3(2) ?
N1 C8 C13 C14 0.3(3) ?
C15 N2 C14 C13 177.4(2) ?
C12 C13 C14 N2 -178.0(2) ?
C8 C13 C14 N2 3.1(4) ?
C14 N2 C15 C16 -100.4(3) yes
N2 C15 C16 C17 171.8(2) ?
C18 N3 C17 C16 128.8(3) yes
C15 C16 C17 N3 64.4(3) ?
C17 N3 C18 C19 175.9(2) ?
N3 C18 C19 C20 179.7(2) ?
N3 C18 C19 C24 -1.9(4) ?
C24 C19 C20 C21 -1.2(4) ?
C18 C19 C20 C21 177.3(2) ?
C19 C20 C21 C22 0.5(4) ?
C20 C21 C22 C23 0.2(5) ?
C21 C22 C23 C24 -0.2(5) ?
C22 C23 C24 C19 -0.6(4) ?
C22 C23 C24 N4 176.5(2) ?
C20 C19 C24 C23 1.2(3) ?
C18 C19 C24 C23 -177.2(2) ?
C20 C19 C24 N4 -176.0(2) ?
C18 C19 C24 N4 5.5(3) ?
S2 N4 C24 C23 29.8(3) ?
S2 N4 C24 C19 -153.1(2) ?
O3 S2 C25 C30 -23.5(2) ?
O4 S2 C25 C30 -154.9(2) ?
N4 S2 C25 C30 88.4(2) ?
O3 S2 C25 C26 157.1(2) ?
O4 S2 C25 C26 25.8(2) ?
N4 S2 C25 C26 -90.9(2) ?
C30 C25 C26 C27 -1.4(3) ?
S2 C25 C26 C27 177.9(2) ?
C25 C26 C27 C28 1.1(3) ?
C26 C27 C28 C29 -0.3(3) ?
C26 C27 C28 C31 179.9(2) ?
C27 C28 C29 C30 -0.1(4) ?
C31 C28 C29 C30 179.7(2) ?
C28 C29 C30 C25 -0.2(4) ?
C26 C25 C30 C29 1.0(3) ?
S2 C25 C30 C29 -178.4(2) ?

loop_
_cod_related_entry_id
_cod_related_entry_database
_cod_related_entry_code
1 ChemSpider 30652243
